data_7224417
loop_
_publ_author_name
'Lu, Yu-Ling'
'Sun, Jing'
'Xie, Ya-Jing'
'Yan, Chao Guo'

_publ_section_title
;
 Molecular diversity of cyclization reaction of 3-methyleneoxindoles with
 2-(3,4-dihydronaphthalen-1(2H)-ylidene)malononitriles
;
_journal_name_full 'RSC Adv.'
_journal_paper_doi 10.1039/C6RA00476H
_journal_year 2016
_chemical_formula_moiety 'C37 H28 Cl N3 O2'
_chemical_formula_sum 'C37 H28 Cl N3 O2'
_chemical_formula_weight 582.07
_chemical_name_systematic
; 
 ? 
;
_space_group_IT_number 2
_symmetry_cell_setting triclinic
_symmetry_space_group_name_Hall '-P 1'
_symmetry_space_group_name_H-M 'P -1'
_atom_sites_solution_hydrogens geom
_atom_sites_solution_primary direct
_atom_sites_solution_secondary difmap
_audit_creation_method SHELXL-97
_audit_update_record
;
2015-11-18 deposited with the CCDC.
2016-02-26 downloaded from the CCDC.
;
_cell_angle_alpha 113.413(4)
_cell_angle_beta 100.127(4)
_cell_angle_gamma 100.250(4)
_cell_formula_units_Z 2
_cell_length_a 10.0199(14)
_cell_length_b 11.7340(17)
_cell_length_c 14.518(2)
_cell_measurement_reflns_used 4802
_cell_measurement_temperature 296(2)
_cell_measurement_theta_max 21.54
_cell_measurement_theta_min 2.30
_cell_volume 1482.8(4)
_computing_cell_refinement 'Bruker SMART'
_computing_data_collection 'Bruker SMART'
_computing_data_reduction 'Bruker SAINT'
_computing_molecular_graphics 'Bruker SHELXTL'
_computing_publication_material 'Bruker SHELXTL'
_computing_structure_refinement 'SHELXL-97 (Sheldrick, 1997)'
_computing_structure_solution 'SHELXS-97 (Sheldrick, 1990)'
_diffrn_ambient_temperature 296(2)
_diffrn_measured_fraction_theta_full 0.997
_diffrn_measured_fraction_theta_max 0.997
_diffrn_measurement_device_type 'CCD area detector'
_diffrn_measurement_method 'phi and omega scans'
_diffrn_radiation_monochromator graphite
_diffrn_radiation_source 'fine-focus sealed tube'
_diffrn_radiation_type MoK\a
_diffrn_radiation_wavelength 0.71073
_diffrn_reflns_av_R_equivalents 0.0662
_diffrn_reflns_av_sigmaI/netI 0.0809
_diffrn_reflns_limit_h_max 12
_diffrn_reflns_limit_h_min -13
_diffrn_reflns_limit_k_max 14
_diffrn_reflns_limit_k_min -15
_diffrn_reflns_limit_l_max 18
_diffrn_reflns_limit_l_min -17
_diffrn_reflns_number 29277
_diffrn_reflns_theta_full 27.53
_diffrn_reflns_theta_max 27.53
_diffrn_reflns_theta_min 1.97
_exptl_absorpt_coefficient_mu 0.168
_exptl_absorpt_correction_T_max 0.957
_exptl_absorpt_correction_T_min 0.941
_exptl_absorpt_correction_type multi-scan
_exptl_absorpt_process_details sadabs
_exptl_crystal_colour colorless
_exptl_crystal_density_diffrn 1.304
_exptl_crystal_density_method 'not measured'
_exptl_crystal_description block
_exptl_crystal_F_000 608
_exptl_crystal_size_max 0.40
_exptl_crystal_size_mid 0.30
_exptl_crystal_size_min 0.26
_refine_diff_density_max 0.858
_refine_diff_density_min -0.394
_refine_diff_density_rms 0.050
_refine_ls_extinction_method none
_refine_ls_goodness_of_fit_ref 1.012
_refine_ls_hydrogen_treatment mixed
_refine_ls_matrix_type full
_refine_ls_number_parameters 393
_refine_ls_number_reflns 6796
_refine_ls_number_restraints 0
_refine_ls_restrained_S_all 1.012
_refine_ls_R_factor_all 0.1500
_refine_ls_R_factor_gt 0.0668
_refine_ls_shift/su_max 0.000
_refine_ls_shift/su_mean 0.000
_refine_ls_structure_factor_coef Fsqd
_refine_ls_weighting_details 'calc w=1/[\s^2^(Fo^2^)+(0.0832P)^2^+0.5052P] where P=(Fo^2^+2Fc^2^)/3'
_refine_ls_weighting_scheme calc
_refine_ls_wR_factor_gt 0.1533
_refine_ls_wR_factor_ref 0.1873
_reflns_number_gt 3483
_reflns_number_total 6816
_reflns_threshold_expression >2sigma(I)
_cod_data_source_file c6ra00476h2.cif
_cod_data_source_block 1h
_cod_database_code 7224417
_audit_block_doi 10.5517/cc11npv7

loop_
_symmetry_equiv_pos_as_xyz
'x, y, z'
'-x, -y, -z'

loop_
_atom_site_label
_atom_site_type_symbol
_atom_site_fract_x
_atom_site_fract_y
_atom_site_fract_z
_atom_site_U_iso_or_equiv
_atom_site_adp_type
_atom_site_occupancy
_atom_site_symmetry_multiplicity
_atom_site_calc_flag
_atom_site_refinement_flags
C1 C 0.5622(4) 0.5206(3) 0.1766(3) 0.0811(11) Uani 1 1 d .
H1 H 0.4920 0.4430 0.1484 0.097 Uiso 1 1 calc R
C2 C 0.6575(5) 0.5381(4) 0.1209(3) 0.1024(15) Uani 1 1 d .
H2 H 0.6526 0.4719 0.0569 0.123 Uiso 1 1 calc R
C3 C 0.7585(4) 0.6535(4) 0.1611(4) 0.0864(12) Uani 1 1 d .
H3 H 0.8220 0.6661 0.1242 0.104 Uiso 1 1 calc R
C4 C 0.7659(4) 0.7496(4) 0.2549(3) 0.0820(11) Uani 1 1 d .
H4 H 0.8331 0.8286 0.2814 0.098 Uiso 1 1 calc R
C5 C 0.6744(3) 0.7299(3) 0.3103(3) 0.0674(9) Uani 1 1 d .
H5 H 0.6823 0.7951 0.3755 0.081 Uiso 1 1 calc R
C6 C 0.5704(3) 0.6149(3) 0.2712(2) 0.0484(7) Uani 1 1 d .
C7 C 0.4682(3) 0.6023(3) 0.3333(2) 0.0553(8) Uani 1 1 d .
H7A H 0.5201 0.6388 0.4061 0.066 Uiso 1 1 calc R
H7B H 0.4032 0.6530 0.3276 0.066 Uiso 1 1 calc R
C8 C 0.2494(3) 0.4215(3) 0.2440(2) 0.0438(7) Uani 1 1 d .
C9 C 0.2013(2) 0.2790(2) 0.22630(18) 0.0347(6) Uani 1 1 d .
C10 C 0.3307(2) 0.2679(3) 0.29012(18) 0.0369(6) Uani 1 1 d .
C11 C 0.3544(3) 0.1658(3) 0.30901(19) 0.0420(6) Uani 1 1 d .
H11 H 0.2845 0.0882 0.2819 0.050 Uiso 1 1 calc R
C12 C 0.4870(3) 0.1835(3) 0.3701(2) 0.0496(7) Uani 1 1 d .
C13 C 0.5919(3) 0.2980(3) 0.4104(2) 0.0504(7) Uani 1 1 d .
H13 H 0.6793 0.3069 0.4513 0.061 Uiso 1 1 calc R
C14 C 0.5676(3) 0.3989(3) 0.3904(2) 0.0486(7) Uani 1 1 d .
H14 H 0.6381 0.4760 0.4168 0.058 Uiso 1 1 calc R
C15 C 0.4370(3) 0.3831(2) 0.33064(19) 0.0393(6) Uani 1 1 d .
C16 C 0.1707(3) 0.1925(3) 0.10977(19) 0.0394(6) Uani 1 1 d .
C17 C 0.0359(2) 0.1855(2) 0.04518(18) 0.0369(6) Uani 1 1 d .
C18 C 0.0214(3) 0.1259(2) -0.0655(2) 0.0379(6) Uani 1 1 d .
C19 C -0.0687(2) 0.2257(2) 0.08453(18) 0.0363(6) Uani 1 1 d .
C20 C -0.2004(3) 0.2244(3) 0.01915(19) 0.0417(6) Uani 1 1 d .
C21 C -0.2005(3) 0.2543(3) -0.0643(2) 0.0634(9) Uani 1 1 d .
H21 H -0.1156 0.2808 -0.0773 0.076 Uiso 1 1 calc R
C22 C -0.3251(4) 0.2453(4) -0.1279(3) 0.0919(14) Uani 1 1 d .
H22 H -0.3241 0.2657 -0.1835 0.110 Uiso 1 1 calc R
C23 C -0.4496(4) 0.2066(5) -0.1096(3) 0.0988(15) Uani 1 1 d .
H23 H -0.5339 0.1973 -0.1543 0.119 Uiso 1 1 calc R
C24 C -0.4514(3) 0.1814(4) -0.0258(3) 0.0802(12) Uani 1 1 d .
H24 H -0.5374 0.1552 -0.0140 0.096 Uiso 1 1 calc R
C25 C -0.3266(3) 0.1940(3) 0.0428(2) 0.0539(8) Uani 1 1 d .
C26 C -0.3290(3) 0.1820(4) 0.1405(2) 0.0748(10) Uani 1 1 d .
H26A H -0.3566 0.2547 0.1861 0.090 Uiso 1 1 calc R
H26B H -0.4015 0.1043 0.1233 0.090 Uiso 1 1 calc R
C27 C -0.2019(3) 0.1770(5) 0.1968(3) 0.0898(13) Uani 1 1 d .
H27A H -0.1971 0.0883 0.1679 0.108 Uiso 1 1 calc R
H27B H -0.2048 0.2018 0.2685 0.108 Uiso 1 1 calc R
C28 C -0.0632(3) 0.2645(3) 0.19752(19) 0.0470(7) Uani 1 1 d .
H28 H -0.0644 0.3551 0.2306 0.056 Uiso 1 1 calc R
C29 C 0.0663(2) 0.2476(3) 0.25959(18) 0.0367(6) Uani 1 1 d .
H29 H 0.0459 0.1570 0.2470 0.044 Uiso 1 1 calc R
C30 C 0.0937(3) 0.3309(3) 0.37683(19) 0.0363(6) Uani 1 1 d .
C31 C 0.0320(3) 0.2783(3) 0.44185(19) 0.0384(6) Uani 1 1 d .
C32 C 0.0302(3) 0.3654(3) 0.5403(2) 0.0488(7) Uani 1 1 d .
H32 H 0.0714 0.4531 0.5642 0.059 Uiso 1 1 calc R
C33 C -0.0318(3) 0.3230(3) 0.6023(2) 0.0601(9) Uani 1 1 d .
H33 H -0.0328 0.3828 0.6674 0.072 Uiso 1 1 calc R
C34 C -0.0919(3) 0.1949(3) 0.5704(2) 0.0545(8) Uani 1 1 d .
C35 C -0.1615(4) 0.1492(4) 0.6379(3) 0.0838(11) Uani 1 1 d .
H35A H -0.1264 0.2137 0.7091 0.126 Uiso 1 1 calc R
H35B H -0.1410 0.0703 0.6325 0.126 Uiso 1 1 calc R
H35C H -0.2616 0.1343 0.6151 0.126 Uiso 1 1 calc R
C36 C -0.0877(3) 0.1079(3) 0.4738(2) 0.0601(8) Uani 1 1 d .
H36 H -0.1265 0.0201 0.4515 0.072 Uiso 1 1 calc R
C37 C -0.0273(3) 0.1483(3) 0.4098(2) 0.0527(8) Uani 1 1 d .
H37 H -0.0263 0.0879 0.3448 0.063 Uiso 1 1 calc R
Cl1 Cl 0.52022(10) 0.05911(10) 0.39881(8) 0.0872(4) Uani 1 1 d .
N1 N 0.3875(2) 0.4711(2) 0.30112(16) 0.0435(6) Uani 1 1 d .
N2 N 0.2516(3) 0.1302(3) 0.0657(2) 0.0596(7) Uani 1 1 d .
N3 N 0.0121(3) 0.0774(2) -0.15260(19) 0.0558(7) Uani 1 1 d .
O1 O 0.1805(2) 0.47769(19) 0.20933(15) 0.0585(6) Uani 1 1 d .
O2 O 0.16406(19) 0.44286(18) 0.41465(13) 0.0488(5) Uani 1 1 d .
H2A H 0.331(4) 0.141(3) 0.115(3) 0.073(10) Uiso 1 1 d .

loop_
_atom_site_aniso_label
_atom_site_aniso_U_11
_atom_site_aniso_U_22
_atom_site_aniso_U_33
_atom_site_aniso_U_23
_atom_site_aniso_U_13
_atom_site_aniso_U_12
C1 0.098(3) 0.056(2) 0.084(3) 0.022(2) 0.055(2) 0.0026(19)
C2 0.132(4) 0.081(3) 0.104(3) 0.032(2) 0.083(3) 0.025(3)
C3 0.071(3) 0.104(3) 0.118(4) 0.072(3) 0.055(2) 0.023(2)
C4 0.056(2) 0.097(3) 0.093(3) 0.054(3) 0.014(2) -0.004(2)
C5 0.057(2) 0.072(2) 0.063(2) 0.0323(18) 0.0090(16) -0.0049(17)
C6 0.0468(17) 0.0478(17) 0.0534(18) 0.0265(15) 0.0146(13) 0.0087(14)
C7 0.0615(19) 0.0423(17) 0.0537(18) 0.0160(14) 0.0199(15) 0.0033(14)
C8 0.0464(17) 0.0523(17) 0.0355(15) 0.0198(13) 0.0157(12) 0.0149(14)
C9 0.0294(13) 0.0437(15) 0.0307(13) 0.0163(11) 0.0094(10) 0.0084(11)
C10 0.0315(14) 0.0485(16) 0.0294(13) 0.0155(12) 0.0118(10) 0.0091(12)
C11 0.0336(15) 0.0478(16) 0.0402(15) 0.0196(13) 0.0062(11) 0.0046(12)
C12 0.0414(17) 0.0640(19) 0.0480(16) 0.0288(14) 0.0119(13) 0.0162(14)
C13 0.0325(15) 0.072(2) 0.0409(16) 0.0239(15) 0.0041(12) 0.0079(15)
C14 0.0346(15) 0.0577(18) 0.0392(15) 0.0152(14) 0.0064(12) -0.0020(13)
C15 0.0337(14) 0.0464(16) 0.0335(14) 0.0148(12) 0.0125(11) 0.0045(12)
C16 0.0336(14) 0.0519(16) 0.0350(14) 0.0200(12) 0.0140(11) 0.0106(12)
C17 0.0339(14) 0.0468(15) 0.0291(13) 0.0157(12) 0.0113(11) 0.0089(12)
C18 0.0350(14) 0.0449(15) 0.0344(15) 0.0177(12) 0.0113(11) 0.0101(12)
C19 0.0341(14) 0.0437(15) 0.0305(13) 0.0161(11) 0.0102(11) 0.0089(11)
C20 0.0416(16) 0.0521(16) 0.0326(14) 0.0164(12) 0.0121(11) 0.0191(13)
C21 0.066(2) 0.099(3) 0.0466(18) 0.0406(18) 0.0243(15) 0.0446(19)
C22 0.101(3) 0.164(4) 0.054(2) 0.065(2) 0.033(2) 0.088(3)
C23 0.068(3) 0.189(5) 0.050(2) 0.047(3) 0.0156(18) 0.074(3)
C24 0.0418(19) 0.132(3) 0.053(2) 0.026(2) 0.0117(15) 0.028(2)
C25 0.0416(17) 0.075(2) 0.0386(16) 0.0193(15) 0.0106(13) 0.0159(15)
C26 0.055(2) 0.110(3) 0.0517(19) 0.0384(19) 0.0134(15) -0.0011(19)
C27 0.0427(19) 0.184(4) 0.074(2) 0.083(3) 0.0276(17) 0.030(2)
C28 0.0380(15) 0.075(2) 0.0308(14) 0.0208(13) 0.0137(11) 0.0254(14)
C29 0.0324(14) 0.0467(15) 0.0289(13) 0.0143(11) 0.0107(10) 0.0093(11)
C30 0.0284(13) 0.0460(17) 0.0329(14) 0.0145(12) 0.0089(10) 0.0133(12)
C31 0.0382(15) 0.0499(16) 0.0312(14) 0.0200(12) 0.0101(11) 0.0163(12)
C32 0.0632(19) 0.0555(18) 0.0336(15) 0.0196(13) 0.0194(13) 0.0243(15)
C33 0.077(2) 0.081(2) 0.0384(16) 0.0296(16) 0.0295(15) 0.0385(19)
C34 0.0507(18) 0.084(2) 0.0491(19) 0.0416(18) 0.0224(14) 0.0268(17)
C35 0.079(3) 0.129(3) 0.075(2) 0.067(2) 0.039(2) 0.032(2)
C36 0.063(2) 0.063(2) 0.058(2) 0.0331(17) 0.0176(16) 0.0083(16)
C37 0.0586(19) 0.060(2) 0.0382(16) 0.0201(14) 0.0183(13) 0.0124(15)
Cl1 0.0682(6) 0.0913(7) 0.1128(8) 0.0666(6) -0.0022(5) 0.0220(5)
N1 0.0429(14) 0.0406(13) 0.0444(13) 0.0187(11) 0.0136(10) 0.0044(10)
N2 0.0430(15) 0.093(2) 0.0438(14) 0.0227(14) 0.0201(12) 0.0324(14)
N3 0.0689(17) 0.0602(16) 0.0363(14) 0.0173(12) 0.0196(12) 0.0177(13)
O1 0.0671(14) 0.0600(13) 0.0573(13) 0.0324(11) 0.0152(10) 0.0248(11)
O2 0.0507(12) 0.0475(12) 0.0385(10) 0.0124(9) 0.0127(9) 0.0056(10)

loop_
_atom_type_symbol
_atom_type_description
_atom_type_scat_dispersion_real
_atom_type_scat_dispersion_imag
_atom_type_scat_source
C C 0.0033 0.0016 'International Tables Vol C Tables 4.2.6.8 and 6.1.1.4'
H H 0.0000 0.0000 'International Tables Vol C Tables 4.2.6.8 and 6.1.1.4'
N N 0.0061 0.0033 'International Tables Vol C Tables 4.2.6.8 and 6.1.1.4'
O O 0.0106 0.0060 'International Tables Vol C Tables 4.2.6.8 and 6.1.1.4'
Cl Cl 0.1484 0.1585 'International Tables Vol C Tables 4.2.6.8 and 6.1.1.4'

loop_
_geom_angle_atom_site_label_1
_geom_angle_atom_site_label_2
_geom_angle_atom_site_label_3
_geom_angle
C6 C1 C2 120.9(3)
C6 C1 H1 119.5
C2 C1 H1 119.5
C3 C2 C1 119.4(4)
C3 C2 H2 120.3
C1 C2 H2 120.3
C4 C3 C2 120.1(3)
C4 C3 H3 119.9
C2 C3 H3 119.9
C3 C4 C5 119.9(3)
C3 C4 H4 120.0
C5 C4 H4 120.0
C4 C5 C6 121.3(3)
C4 C5 H5 119.4
C6 C5 H5 119.4
C1 C6 C5 118.3(3)
C1 C6 C7 123.1(3)
C5 C6 C7 118.6(3)
N1 C7 C6 114.5(2)
N1 C7 H7A 108.6
C6 C7 H7A 108.6
N1 C7 H7B 108.6
C6 C7 H7B 108.6
H7A C7 H7B 107.6
O1 C8 N1 125.3(3)
O1 C8 C9 126.8(2)
N1 C8 C9 107.8(2)
C10 C9 C16 112.5(2)
C10 C9 C29 113.5(2)
C16 C9 C29 107.84(19)
C10 C9 C8 101.5(2)
C16 C9 C8 107.6(2)
C29 C9 C8 113.9(2)
C11 C10 C15 120.5(2)
C11 C10 C9 130.4(2)
C15 C10 C9 109.0(2)
C10 C11 C12 117.4(2)
C10 C11 H11 121.3
C12 C11 H11 121.3
C13 C12 C11 121.9(3)
C13 C12 Cl1 119.1(2)
C11 C12 Cl1 119.0(2)
C14 C13 C12 120.3(3)
C14 C13 H13 119.8
C12 C13 H13 119.8
C15 C14 C13 118.5(3)
C15 C14 H14 120.8
C13 C14 H14 120.8
C14 C15 C10 121.4(3)
C14 C15 N1 128.8(2)
C10 C15 N1 109.8(2)
N2 C16 C17 119.1(2)
N2 C16 C9 125.9(2)
C17 C16 C9 115.0(2)
C19 C17 C18 122.1(2)
C19 C17 C16 123.5(2)
C18 C17 C16 114.3(2)
N3 C18 C17 178.5(3)
C17 C19 C20 122.8(2)
C17 C19 C28 121.5(2)
C20 C19 C28 115.5(2)
C21 C20 C25 119.5(3)
C21 C20 C19 121.5(2)
C25 C20 C19 119.1(2)
C22 C21 C20 120.5(3)
C22 C21 H21 119.7
C20 C21 H21 119.7
C23 C22 C21 120.1(3)
C23 C22 H22 119.9
C21 C22 H22 119.9
C22 C23 C24 120.2(3)
C22 C23 H23 119.9
C24 C23 H23 119.9
C23 C24 C25 121.3(3)
C23 C24 H24 119.3
C25 C24 H24 119.3
C20 C25 C24 118.0(3)
C20 C25 C26 121.3(3)
C24 C25 C26 120.6(3)
C27 C26 C25 116.4(3)
C27 C26 H26A 108.2
C25 C26 H26A 108.2
C27 C26 H26B 108.2
C25 C26 H26B 108.2
H26A C26 H26B 107.3
C26 C27 C28 115.8(3)
C26 C27 H27A 108.3
C28 C27 H27A 108.3
C26 C27 H27B 108.3
C28 C27 H27B 108.3
H27A C27 H27B 107.4
C19 C28 C29 114.0(2)
C19 C28 C27 105.6(2)
C29 C28 C27 110.2(2)
C19 C28 H28 109.0
C29 C28 H28 109.0
C27 C28 H28 109.0
C30 C29 C28 110.74(19)
C30 C29 C9 109.39(19)
C28 C29 C9 113.1(2)
C30 C29 H29 107.8
C28 C29 H29 107.8
C9 C29 H29 107.8
O2 C30 C31 120.8(2)
O2 C30 C29 118.3(2)
C31 C30 C29 120.9(2)
C37 C31 C32 118.1(2)
C37 C31 C30 123.9(2)
C32 C31 C30 118.0(2)
C33 C32 C31 120.7(3)
C33 C32 H32 119.7
C31 C32 H32 119.7
C34 C33 C32 121.4(3)
C34 C33 H33 119.3
C32 C33 H33 119.3
C33 C34 C36 118.1(3)
C33 C34 C35 121.2(3)
C36 C34 C35 120.7(3)
C34 C35 H35A 109.5
C34 C35 H35B 109.5
H35A C35 H35B 109.5
C34 C35 H35C 109.5
H35A C35 H35C 109.5
H35B C35 H35C 109.5
C37 C36 C34 121.5(3)
C37 C36 H36 119.2
C34 C36 H36 119.2
C36 C37 C31 120.1(3)
C36 C37 H37 119.9
C31 C37 H37 119.9
C8 N1 C15 111.7(2)
C8 N1 C7 123.5(2)
C15 N1 C7 124.6(2)
C16 N2 H2A 110(2)

loop_
_geom_bond_atom_site_label_1
_geom_bond_atom_site_label_2
_geom_bond_distance
C1 C6 1.356(4)
C1 C2 1.393(5)
C1 H1 0.9300
C2 C3 1.370(5)
C2 H2 0.9300
C3 C4 1.358(5)
C3 H3 0.9300
C4 C5 1.369(5)
C4 H4 0.9300
C5 C6 1.382(4)
C5 H5 0.9300
C6 C7 1.503(4)
C7 N1 1.447(3)
C7 H7A 0.9700
C7 H7B 0.9700
C8 O1 1.212(3)
C8 N1 1.367(3)
C8 C9 1.556(4)
C9 C10 1.513(3)
C9 C16 1.526(3)
C9 C29 1.547(3)
C10 C11 1.382(4)
C10 C15 1.394(3)
C11 C12 1.391(4)
C11 H11 0.9300
C12 C13 1.381(4)
C12 Cl1 1.738(3)
C13 C14 1.377(4)
C13 H13 0.9300
C14 C15 1.374(4)
C14 H14 0.9300
C15 N1 1.398(3)
C16 N2 1.274(3)
C16 C17 1.471(3)
C17 C19 1.349(3)
C17 C18 1.443(4)
C18 N3 1.139(3)
C19 C20 1.478(3)
C19 C28 1.506(3)
C20 C21 1.390(4)
C20 C25 1.390(4)
C21 C22 1.375(4)
C21 H21 0.9300
C22 C23 1.358(6)
C22 H22 0.9300
C23 C24 1.364(5)
C23 H23 0.9300
C24 C25 1.399(4)
C24 H24 0.9300
C25 C26 1.485(4)
C26 C27 1.411(5)
C26 H26A 0.9700
C26 H26B 0.9700
C27 C28 1.570(4)
C27 H27A 0.9700
C27 H27B 0.9700
C28 C29 1.536(3)
C28 H28 0.9800
C29 C30 1.532(3)
C29 H29 0.9800
C30 O2 1.219(3)
C30 C31 1.479(4)
C31 C37 1.383(4)
C31 C32 1.393(4)
C32 C33 1.373(4)
C32 H32 0.9300
C33 C34 1.365(4)
C33 H33 0.9300
C34 C36 1.381(4)
C34 C35 1.502(4)
C35 H35A 0.9600
C35 H35B 0.9600
C35 H35C 0.9600
C36 C37 1.380(4)
C36 H36 0.9300
C37 H37 0.9300
N2 H2A 0.92(3)
